data_7229278
loop_
_publ_author_name
'Zhou, Xia'
'Peng, Jun-Ling'
'Liu, Ze-Yu'
'Wen, Cai-Ying'
'Wang, Xing-Hao'
'Wu, Jian-Zhong'
'Ou, Yong-Cong'

_publ_section_title
;
 Tuning structure and Zn(II) sensing of lanthanide complexes with two
 phenylimidazophenanthrolines by acetonitrile hydrolysis
;
_journal_name_full CrystEngComm
_journal_paper_doi 10.1039/C7CE01576C
_journal_year 2017
_chemical_formula_moiety 'C50 H42 N8 O12 Tb2'
_chemical_formula_sum 'C50 H42 N8 O12 Tb2'
_chemical_formula_weight 1264.78
_chemical_name_systematic
; 
 ? 
;
_space_group_IT_number 2
_symmetry_cell_setting triclinic
_symmetry_space_group_name_Hall '-P 1'
_symmetry_space_group_name_H-M 'P -1'
_atom_sites_solution_hydrogens geom
_atom_sites_solution_primary direct
_atom_sites_solution_secondary difmap
_audit_creation_method SHELXL-97
_audit_update_record
;
2017-08-19 deposited with the CCDC.
2017-10-03 downloaded from the CCDC.
;
_cell_angle_alpha 73.167(6)
_cell_angle_beta 68.983(4)
_cell_angle_gamma 69.942(4)
_cell_formula_units_Z 1
_cell_length_a 9.780(2)
_cell_length_b 10.418(2)
_cell_length_c 13.614(4)
_cell_measurement_reflns_used 1011
_cell_measurement_temperature 296(2)
_cell_measurement_theta_max 19.49
_cell_measurement_theta_min 2.32
_cell_volume 1194.1(5)
_computing_cell_refinement 'Bruker SAINT'
_computing_data_collection 'Bruker APEX2'
_computing_data_reduction 'Bruker SAINT'
_computing_molecular_graphics 'Bruker SHELXTL'
_computing_publication_material 'Bruker SHELXTL'
_computing_structure_refinement 'SHELXL-97 (Sheldrick, 2008)'
_computing_structure_solution 'SHELXS-97 (Sheldrick, 2008)'
_diffrn_ambient_temperature 296(2)
_diffrn_measured_fraction_theta_full 0.988
_diffrn_measured_fraction_theta_max 0.988
_diffrn_measurement_device_type 'CCD area detector'
_diffrn_measurement_method 'phi and omega scans'
_diffrn_radiation_monochromator graphite
_diffrn_radiation_source 'fine-focus sealed tube'
_diffrn_radiation_type MoK\a
_diffrn_radiation_wavelength 0.71073
_diffrn_reflns_av_R_equivalents 0.0418
_diffrn_reflns_av_sigmaI/netI 0.1041
_diffrn_reflns_limit_h_max 11
_diffrn_reflns_limit_h_min -6
_diffrn_reflns_limit_k_max 12
_diffrn_reflns_limit_k_min -12
_diffrn_reflns_limit_l_max 16
_diffrn_reflns_limit_l_min -11
_diffrn_reflns_number 6242
_diffrn_reflns_theta_full 25.50
_diffrn_reflns_theta_max 25.50
_diffrn_reflns_theta_min 1.63
_exptl_absorpt_coefficient_mu 3.010
_exptl_absorpt_correction_T_max 0.516
_exptl_absorpt_correction_T_min 0.448
_exptl_absorpt_correction_type multi-scan
_exptl_absorpt_process_details multi-scan2008
_exptl_crystal_density_diffrn 1.759
_exptl_crystal_density_method 'not measured'
_exptl_crystal_description block
_exptl_crystal_F_000 624
_exptl_crystal_size_max 0.28
_exptl_crystal_size_mid 0.25
_exptl_crystal_size_min 0.22
_refine_diff_density_max 1.019
_refine_diff_density_min -0.676
_refine_diff_density_rms 0.146
_refine_ls_extinction_method none
_refine_ls_goodness_of_fit_ref 0.926
_refine_ls_hydrogen_treatment mixed
_refine_ls_matrix_type full
_refine_ls_number_parameters 328
_refine_ls_number_reflns 4392
_refine_ls_number_restraints 0
_refine_ls_restrained_S_all 0.926
_refine_ls_R_factor_all 0.0893
_refine_ls_R_factor_gt 0.0544
_refine_ls_shift/su_max 0.000
_refine_ls_shift/su_mean 0.000
_refine_ls_structure_factor_coef Fsqd
_refine_ls_weighting_details 'calc w=1/[\s^2^(Fo^2^)+(0.0490P)^2^+0.9273P] where P=(Fo^2^+2Fc^2^)/3'
_refine_ls_weighting_scheme calc
_refine_ls_wR_factor_gt 0.1037
_refine_ls_wR_factor_ref 0.1194
_reflns_number_gt 2925
_reflns_number_total 4444
_reflns_threshold_expression >2sigma(I)
_cod_data_source_file c7ce01576c2.cif
_cod_data_source_block 1
_cod_database_code 7229278

loop_
_symmetry_equiv_pos_as_xyz
'x, y, z'
'-x, -y, -z'

loop_
_atom_site_label
_atom_site_type_symbol
_atom_site_fract_x
_atom_site_fract_y
_atom_site_fract_z
_atom_site_U_iso_or_equiv
_atom_site_adp_type
_atom_site_occupancy
_atom_site_symmetry_multiplicity
_atom_site_calc_flag
_atom_site_refinement_flags
Tb1 Tb 0.92728(5) 0.49048(5) 0.38511(3) 0.04367(17) Uani 1 1 d .
O1 O 0.6719(7) 0.6509(6) 0.3864(5) 0.0556(17) Uani 1 1 d .
O2 O 0.8599(7) 0.6976(6) 0.2494(4) 0.0527(16) Uani 1 1 d .
O3 O 1.0649(8) 0.2469(6) 0.4120(5) 0.066(2) Uani 1 1 d .
O4 O 1.0988(7) 0.3467(6) 0.5183(4) 0.0525(16) Uani 1 1 d .
O5 O 1.1602(7) 0.5433(6) 0.3165(5) 0.0539(17) Uani 1 1 d .
O6 O 0.7744(7) 0.4194(6) 0.5561(5) 0.0529(16) Uani 1 1 d .
N1 N 1.0455(8) 0.4160(7) 0.1971(5) 0.0410(17) Uani 1 1 d .
N2 N 0.7793(8) 0.3669(7) 0.3375(5) 0.0419(17) Uani 1 1 d .
N3 N 0.9556(8) 0.2033(7) -0.0489(5) 0.0457(19) Uani 1 1 d .
H3N H 1.0288 0.2070 -0.1074 0.055 Uiso 1 1 calc R
N4 N 0.7417(8) 0.1591(8) 0.0699(5) 0.0486(19) Uani 1 1 d .
C1 C 1.1739(11) 0.4394(10) 0.1285(7) 0.053(2) Uani 1 1 d .
H1 H 1.2258 0.4826 0.1487 0.064 Uiso 1 1 calc R
C2 C 1.2362(11) 0.4032(10) 0.0279(7) 0.054(2) Uani 1 1 d .
H2 H 1.3285 0.4197 -0.0165 0.065 Uiso 1 1 calc R
C3 C 1.1618(10) 0.3441(9) -0.0046(7) 0.048(2) Uani 1 1 d .
H3 H 1.2017 0.3213 -0.0724 0.058 Uiso 1 1 calc R
C4 C 1.0240(10) 0.3166(8) 0.0632(6) 0.042(2) Uani 1 1 d .
C5 C 0.9352(10) 0.2512(9) 0.0413(7) 0.045(2) Uani 1 1 d .
C6 C 0.8060(10) 0.2223(9) 0.1114(7) 0.047(2) Uani 1 1 d .
C7 C 0.7456(10) 0.2597(9) 0.2153(6) 0.046(2) Uani 1 1 d .
C8 C 0.6103(10) 0.2403(10) 0.2895(7) 0.053(3) Uani 1 1 d .
H8 H 0.5514 0.1994 0.2741 0.064 Uiso 1 1 calc R
C9 C 0.5641(11) 0.2815(10) 0.3850(7) 0.058(3) Uani 1 1 d .
H9 H 0.4745 0.2672 0.4358 0.070 Uiso 1 1 calc R
C10 C 0.6500(12) 0.3442(10) 0.4058(7) 0.060(3) Uani 1 1 d .
H10 H 0.6159 0.3724 0.4714 0.072 Uiso 1 1 calc R
C11 C 0.8291(10) 0.3266(9) 0.2409(6) 0.044(2) Uani 1 1 d .
C12 C 0.9671(10) 0.3542(9) 0.1672(6) 0.042(2) Uani 1 1 d .
C13 C 0.8388(11) 0.1498(9) -0.0273(7) 0.046(2) Uani 1 1 d .
C14 C 0.8206(11) 0.0823(9) -0.1025(7) 0.051(2) Uani 1 1 d .
C15 C 0.9180(12) 0.0794(10) -0.2046(7) 0.062(3) Uani 1 1 d .
H15 H 0.9971 0.1214 -0.2286 0.074 Uiso 1 1 calc R
C16 C 0.8976(12) 0.0132(12) -0.2716(8) 0.070(3) Uani 1 1 d .
H16 H 0.9661 0.0076 -0.3394 0.084 Uiso 1 1 calc R
C17 C 0.7788(12) -0.0431(10) -0.2388(8) 0.060(3) Uani 1 1 d .
H17 H 0.7629 -0.0832 -0.2852 0.072 Uiso 1 1 calc R
C18 C 0.6838(11) -0.0406(9) -0.1388(8) 0.054(2) Uani 1 1 d .
H18 H 0.6047 -0.0825 -0.1156 0.065 Uiso 1 1 calc R
C19 C 0.7017(11) 0.0227(10) -0.0704(8) 0.057(3) Uani 1 1 d .
H19 H 0.6336 0.0254 -0.0023 0.069 Uiso 1 1 calc R
C24 C 0.7215(12) 0.7300(10) 0.3004(7) 0.051(2) Uani 1 1 d .
C25 C 0.6157(12) 0.8624(10) 0.2606(8) 0.066(3) Uani 1 1 d .
H25A H 0.5924 0.8508 0.2015 0.099 Uiso 1 1 calc R
H25B H 0.6634 0.9369 0.2376 0.099 Uiso 1 1 calc R
H25C H 0.5236 0.8841 0.3174 0.099 Uiso 1 1 calc R
C20 C 1.1250(10) 0.2404(9) 0.4793(7) 0.045(2) Uani 1 1 d .
C21 C 1.2315(12) 0.1056(10) 0.5163(8) 0.066(3) Uani 1 1 d .
H21A H 1.2178 0.0304 0.4967 0.099 Uiso 1 1 calc R
H21B H 1.2098 0.0897 0.5927 0.099 Uiso 1 1 calc R
H21C H 1.3346 0.1110 0.4830 0.099 Uiso 1 1 calc R
C22 C 1.2438(11) 0.5790(9) 0.3492(6) 0.045(2) Uani 1 1 d .
C23 C 1.3805(11) 0.6193(11) 0.2678(7) 0.067(3) Uani 1 1 d .
H23A H 1.3656 0.7177 0.2583 0.100 Uiso 1 1 calc R
H23B H 1.3948 0.5963 0.2009 0.100 Uiso 1 1 calc R
H23C H 1.4687 0.5699 0.2923 0.100 Uiso 1 1 calc R

loop_
_atom_site_aniso_label
_atom_site_aniso_U_11
_atom_site_aniso_U_22
_atom_site_aniso_U_33
_atom_site_aniso_U_23
_atom_site_aniso_U_13
_atom_site_aniso_U_12
Tb1 0.0502(3) 0.0469(3) 0.0332(2) -0.01309(18) -0.00732(19) -0.0127(2)
O1 0.053(4) 0.056(4) 0.047(4) -0.006(3) -0.002(3) -0.018(3)
O2 0.045(4) 0.063(4) 0.041(3) -0.011(3) -0.003(3) -0.012(3)
O3 0.093(6) 0.058(4) 0.053(4) -0.021(3) -0.033(4) -0.007(4)
O4 0.068(4) 0.053(4) 0.046(4) -0.018(3) -0.016(3) -0.020(3)
O5 0.055(4) 0.069(4) 0.047(4) -0.024(3) -0.010(3) -0.023(4)
O6 0.063(4) 0.059(4) 0.045(4) -0.009(3) -0.019(3) -0.023(3)
N1 0.038(4) 0.049(4) 0.036(4) -0.012(3) -0.007(3) -0.013(4)
N2 0.050(5) 0.051(4) 0.025(4) -0.015(3) -0.006(3) -0.015(4)
N3 0.057(5) 0.040(4) 0.034(4) -0.014(3) -0.002(4) -0.011(4)
N4 0.051(5) 0.060(5) 0.035(4) -0.014(4) -0.001(4) -0.024(4)
C1 0.054(6) 0.068(7) 0.040(5) -0.018(5) -0.005(5) -0.021(5)
C2 0.051(6) 0.069(7) 0.038(5) -0.009(5) -0.007(5) -0.017(5)
C3 0.040(5) 0.061(6) 0.034(5) -0.017(4) 0.006(4) -0.014(5)
C4 0.048(6) 0.039(5) 0.037(5) -0.010(4) -0.012(4) -0.007(4)
C5 0.046(6) 0.046(5) 0.038(5) -0.014(4) -0.006(4) -0.008(5)
C6 0.049(6) 0.051(6) 0.039(5) -0.009(4) -0.013(4) -0.012(5)
C7 0.044(6) 0.059(6) 0.030(5) -0.016(4) -0.003(4) -0.009(5)
C8 0.048(6) 0.069(6) 0.051(6) -0.036(5) 0.006(5) -0.025(5)
C9 0.055(6) 0.071(7) 0.052(6) -0.022(5) 0.001(5) -0.031(6)
C10 0.065(7) 0.062(7) 0.039(5) -0.011(5) -0.004(5) -0.009(6)
C11 0.050(6) 0.045(5) 0.033(5) -0.006(4) -0.006(4) -0.013(5)
C12 0.044(5) 0.045(5) 0.029(4) -0.008(4) -0.004(4) -0.007(4)
C13 0.052(6) 0.047(5) 0.040(5) -0.011(4) -0.007(5) -0.017(5)
C14 0.058(6) 0.050(6) 0.044(5) -0.014(4) -0.008(5) -0.016(5)
C15 0.069(7) 0.079(7) 0.050(6) -0.027(5) -0.006(5) -0.033(6)
C16 0.062(7) 0.109(9) 0.048(6) -0.043(6) 0.001(5) -0.028(7)
C17 0.068(7) 0.066(7) 0.062(7) -0.038(5) -0.030(6) -0.004(6)
C18 0.048(6) 0.057(6) 0.065(7) -0.021(5) -0.019(5) -0.012(5)
C19 0.052(6) 0.062(6) 0.049(6) -0.014(5) -0.006(5) -0.011(5)
C24 0.063(7) 0.052(6) 0.042(6) -0.010(5) -0.019(5) -0.016(5)
C25 0.071(8) 0.056(7) 0.059(6) 0.003(5) -0.022(6) -0.011(6)
C20 0.043(6) 0.043(6) 0.045(5) -0.018(4) -0.005(4) -0.007(4)
C21 0.075(8) 0.062(7) 0.059(6) -0.012(5) -0.022(6) -0.012(6)
C22 0.059(6) 0.041(5) 0.024(4) -0.003(4) -0.006(4) -0.011(5)
C23 0.065(7) 0.090(8) 0.043(6) -0.003(5) -0.010(5) -0.031(6)

loop_
_atom_type_symbol
_atom_type_description
_atom_type_scat_dispersion_real
_atom_type_scat_dispersion_imag
_atom_type_scat_source
C C 0.0033 0.0016 'International Tables Vol C Tables 4.2.6.8 and 6.1.1.4'
H H 0.0000 0.0000 'International Tables Vol C Tables 4.2.6.8 and 6.1.1.4'
N N 0.0061 0.0033 'International Tables Vol C Tables 4.2.6.8 and 6.1.1.4'
O O 0.0106 0.0060 'International Tables Vol C Tables 4.2.6.8 and 6.1.1.4'
Tb Tb -0.1723 4.1537 'International Tables Vol C Tables 4.2.6.8 and 6.1.1.4'

loop_
_geom_angle_atom_site_label_1
_geom_angle_atom_site_label_2
_geom_angle_atom_site_label_3
_geom_angle
_geom_angle_site_symmetry_1
_geom_angle_site_symmetry_3
O5 Tb1 O4 76.0(2) . 2_766
O5 Tb1 O6 135.5(2) . .
O4 Tb1 O6 75.9(2) 2_766 .
O5 Tb1 O3 88.0(2) . .
O4 Tb1 O3 126.4(2) 2_766 .
O6 Tb1 O3 81.7(2) . .
O5 Tb1 O2 81.9(2) . .
O4 Tb1 O2 84.0(2) 2_766 .
O6 Tb1 O2 128.1(2) . .
O3 Tb1 O2 144.5(2) . .
O5 Tb1 O1 128.0(2) . .
O4 Tb1 O1 76.4(2) 2_766 .
O6 Tb1 O1 76.6(2) . .
O3 Tb1 O1 143.2(2) . .
O2 Tb1 O1 52.10(19) . .
O5 Tb1 N2 138.6(2) . .
O4 Tb1 N2 143.8(2) 2_766 .
O6 Tb1 N2 80.0(2) . .
O3 Tb1 N2 75.2(2) . .
O2 Tb1 N2 90.1(2) . .
O1 Tb1 N2 71.9(2) . .
O5 Tb1 N1 75.4(2) . .
O4 Tb1 N1 144.9(2) 2_766 .
O6 Tb1 N1 139.2(2) . .
O3 Tb1 N1 72.2(2) . .
O2 Tb1 N1 72.2(2) . .
O1 Tb1 N1 106.5(2) . .
N2 Tb1 N1 63.5(2) . .
O5 Tb1 O4 70.7(2) . .
O4 Tb1 O4 76.4(2) 2_766 .
O6 Tb1 O4 69.6(2) . .
O3 Tb1 O4 50.09(19) . .
O2 Tb1 O4 149.4(2) . .
O1 Tb1 O4 140.67(19) . .
N2 Tb1 O4 119.4(2) . .
N1 Tb1 O4 112.16(19) . .
O5 Tb1 C24 104.8(3) . .
O4 Tb1 C24 78.0(2) 2_766 .
O6 Tb1 C24 102.3(3) . .
O3 Tb1 C24 155.0(2) . .
O2 Tb1 C24 26.0(2) . .
O1 Tb1 C24 26.2(2) . .
N2 Tb1 C24 81.2(2) . .
N1 Tb1 C24 90.1(2) . .
O4 Tb1 C24 154.4(2) . .
O5 Tb1 C20 78.0(2) . .
O4 Tb1 C20 102.2(2) 2_766 .
O6 Tb1 C20 75.1(2) . .
O3 Tb1 C20 24.3(2) . .
O2 Tb1 C20 156.7(2) . .
O1 Tb1 C20 151.1(2) . .
N2 Tb1 C20 97.2(2) . .
N1 Tb1 C20 91.3(2) . .
O4 Tb1 C20 25.78(19) . .
C24 Tb1 C20 177.2(3) . .
O5 Tb1 Tb1 68.42(14) . 2_766
O4 Tb1 Tb1 41.46(15) 2_766 2_766
O6 Tb1 Tb1 67.58(14) . 2_766
O3 Tb1 Tb1 85.03(15) . 2_766
O2 Tb1 Tb1 121.64(14) . 2_766
O1 Tb1 Tb1 112.82(14) . 2_766
N2 Tb1 Tb1 144.14(15) . 2_766
N1 Tb1 Tb1 137.70(15) . 2_766
O4 Tb1 Tb1 34.99(12) . 2_766
C24 Tb1 Tb1 119.46(17) . 2_766
C20 Tb1 Tb1 60.76(17) . 2_766
C24 O1 Tb1 93.8(6) . .
C24 O2 Tb1 94.6(5) . .
C20 O3 Tb1 101.5(5) . .
C20 O4 Tb1 168.7(6) . 2_766
C20 O4 Tb1 87.5(5) . .
Tb1 O4 Tb1 103.6(2) 2_766 .
C22 O5 Tb1 137.8(5) . .
C22 O6 Tb1 138.9(6) 2_766 .
C1 N1 C12 118.4(7) . .
C1 N1 Tb1 123.4(6) . .
C12 N1 Tb1 118.3(5) . .
C10 N2 C11 118.5(8) . .
C10 N2 Tb1 120.3(6) . .
C11 N2 Tb1 121.2(6) . .
C13 N3 C5 106.5(7) . .
C13 N3 H3N 126.8 . .
C5 N3 H3N 126.8 . .
C13 N4 C6 102.4(7) . .
N1 C1 C2 124.0(9) . .
N1 C1 H1 118.0 . .
C2 C1 H1 118.0 . .
C3 C2 C1 119.3(9) . .
C3 C2 H2 120.3 . .
C1 C2 H2 120.3 . .
C2 C3 C4 120.3(8) . .
C2 C3 H3 119.9 . .
C4 C3 H3 119.9 . .
C3 C4 C5 126.6(8) . .
C3 C4 C12 117.6(8) . .
C5 C4 C12 115.7(8) . .
C6 C5 N3 105.1(8) . .
C6 C5 C4 124.1(8) . .
N3 C5 C4 130.8(8) . .
C5 C6 N4 112.4(7) . .
C5 C6 C7 121.5(8) . .
N4 C6 C7 126.1(8) . .
C8 C7 C11 118.2(7) . .
C8 C7 C6 125.1(8) . .
C11 C7 C6 116.7(8) . .
C9 C8 C7 119.7(8) . .
C9 C8 H8 120.2 . .
C7 C8 H8 120.2 . .
C8 C9 C10 119.6(9) . .
C8 C9 H9 120.2 . .
C10 C9 H9 120.2 . .
N2 C10 C9 123.4(9) . .
N2 C10 H10 118.3 . .
C9 C10 H10 118.3 . .
N2 C11 C7 120.7(8) . .
N2 C11 C12 117.8(8) . .
C7 C11 C12 121.5(7) . .
N1 C12 C11 119.2(7) . .
N1 C12 C4 120.4(8) . .
C11 C12 C4 120.4(8) . .
N4 C13 N3 113.6(8) . .
N4 C13 C14 122.5(8) . .
N3 C13 C14 123.8(7) . .
C15 C14 C19 118.7(9) . .
C15 C14 C13 121.8(9) . .
C19 C14 C13 119.5(8) . .
C14 C15 C16 119.7(9) . .
C14 C15 H15 120.1 . .
C16 C15 H15 120.1 . .
C17 C16 C15 120.5(9) . .
C17 C16 H16 119.7 . .
C15 C16 H16 119.7 . .
C18 C17 C16 119.7(9) . .
C18 C17 H17 120.2 . .
C16 C17 H17 120.2 . .
C17 C18 C19 121.1(9) . .
C17 C18 H18 119.4 . .
C19 C18 H18 119.4 . .
C18 C19 C14 120.2(8) . .
C18 C19 H19 119.9 . .
C14 C19 H19 119.9 . .
O2 C24 O1 119.3(9) . .
O2 C24 C25 120.6(9) . .
O1 C24 C25 120.0(9) . .
O2 C24 Tb1 59.4(5) . .
O1 C24 Tb1 60.0(5) . .
C25 C24 Tb1 175.5(6) . .
C24 C25 H25A 109.5 . .
C24 C25 H25B 109.5 . .
H25A C25 H25B 109.5 . .
C24 C25 H25C 109.5 . .
H25A C25 H25C 109.5 . .
H25B C25 H25C 109.5 . .
O3 C20 O4 120.8(9) . .
O3 C20 C21 120.0(8) . .
O4 C20 C21 119.2(8) . .
O3 C20 Tb1 54.1(5) . .
O4 C20 Tb1 66.7(5) . .
C21 C20 Tb1 173.5(6) . .
C20 C21 H21A 109.5 . .
C20 C21 H21B 109.5 . .
H21A C21 H21B 109.5 . .
C20 C21 H21C 109.5 . .
H21A C21 H21C 109.5 . .
H21B C21 H21C 109.5 . .
O6 C22 O5 125.7(9) 2_766 .
O6 C22 C23 116.8(9) 2_766 .
O5 C22 C23 117.5(7) . .
C22 C23 H23A 109.5 . .
C22 C23 H23B 109.5 . .
H23A C23 H23B 109.5 . .
C22 C23 H23C 109.5 . .
H23A C23 H23C 109.5 . .
H23B C23 H23C 109.5 . .

loop_
_geom_bond_atom_site_label_1
_geom_bond_atom_site_label_2
_geom_bond_distance
_geom_bond_site_symmetry_2
Tb1 O5 2.324(6) .
Tb1 O4 2.329(5) 2_766
Tb1 O6 2.339(6) .
Tb1 O3 2.420(6) .
Tb1 O2 2.468(6) .
Tb1 O1 2.481(6) .
Tb1 N2 2.570(7) .
Tb1 N1 2.627(6) .
Tb1 O4 2.689(6) .
Tb1 C24 2.857(10) .
Tb1 C20 2.925(9) .
Tb1 Tb1 3.9490(13) 2_766
O1 C24 1.263(10) .
O2 C24 1.255(10) .
O3 C20 1.230(10) .
O4 C20 1.274(9) .
O4 Tb1 2.329(5) 2_766
O5 C22 1.254(10) .
O6 C22 1.240(9) 2_766
N1 C1 1.321(10) .
N1 C12 1.372(10) .
N2 C10 1.324(11) .
N2 C11 1.365(9) .
N3 C13 1.343(11) .
N3 C5 1.380(9) .
N3 H3N 0.8600 .
N4 C13 1.331(10) .
N4 C6 1.379(10) .
C1 C2 1.391(11) .
C1 H1 0.9300 .
C2 C3 1.341(12) .
C2 H2 0.9300 .
C3 C4 1.403(11) .
C3 H3 0.9300 .
C4 C5 1.421(12) .
C4 C12 1.440(10) .
C5 C6 1.352(11) .
C6 C7 1.436(11) .
C7 C8 1.385(11) .
C7 C11 1.418(12) .
C8 C9 1.358(11) .
C8 H8 0.9300 .
C9 C10 1.367(13) .
C9 H9 0.9300 .
C10 H10 0.9300 .
C11 C12 1.428(11) .
C13 C14 1.487(11) .
C14 C15 1.376(12) .
C14 C19 1.379(13) .
C15 C16 1.391(12) .
C15 H15 0.9300 .
C16 C17 1.356(13) .
C16 H16 0.9300 .
C17 C18 1.347(12) .
C17 H17 0.9300 .
C18 C19 1.372(12) .
C18 H18 0.9300 .
C19 H19 0.9300 .
C24 C25 1.502(12) .
C25 H25A 0.9600 .
C25 H25B 0.9600 .
C25 H25C 0.9600 .
C20 C21 1.508(12) .
C21 H21A 0.9600 .
C21 H21B 0.9600 .
C21 H21C 0.9600 .
C22 O6 1.240(9) 2_766
C22 C23 1.498(12) .
C23 H23A 0.9600 .
C23 H23B 0.9600 .
C23 H23C 0.9600 .

loop_
_geom_hbond_atom_site_label_D
_geom_hbond_atom_site_label_H
_geom_hbond_atom_site_label_A
_geom_hbond_distance_DH
_geom_hbond_distance_HA
_geom_hbond_distance_DA
_geom_hbond_angle_DHA
_geom_hbond_site_symmetry_A
N3 H3N O2 0.86 2.01 2.808(9) 154.4 2_765

loop_
_geom_torsion_atom_site_label_1
_geom_torsion_atom_site_label_2
_geom_torsion_atom_site_label_3
_geom_torsion_atom_site_label_4
_geom_torsion
_geom_torsion_site_symmetry_1
_geom_torsion_site_symmetry_4
O5 Tb1 O1 C24 30.9(6) . .
O4 Tb1 O1 C24 90.5(5) 2_766 .
O6 Tb1 O1 C24 169.0(5) . .
O3 Tb1 O1 C24 -135.4(5) . .
O2 Tb1 O1 C24 -2.5(5) . .
N2 Tb1 O1 C24 -107.3(5) . .
N1 Tb1 O1 C24 -53.2(5) . .
O4 Tb1 O1 C24 138.0(5) . .
C20 Tb1 O1 C24 -178.8(5) . .
Tb1 Tb1 O1 C24 110.7(5) 2_766 .
O5 Tb1 O2 C24 -151.5(5) . .
O4 Tb1 O2 C24 -74.9(5) 2_766 .
O6 Tb1 O2 C24 -8.1(6) . .
O3 Tb1 O2 C24 133.4(5) . .
O1 Tb1 O2 C24 2.5(5) . .
N2 Tb1 O2 C24 69.3(5) . .
N1 Tb1 O2 C24 131.3(5) . .
O4 Tb1 O2 C24 -125.1(5) . .
C20 Tb1 O2 C24 178.0(6) . .
Tb1 Tb1 O2 C24 -93.1(5) 2_766 .
O5 Tb1 O3 C20 64.6(6) . .
O4 Tb1 O3 C20 -6.4(7) 2_766 .
O6 Tb1 O3 C20 -72.0(6) . .
O2 Tb1 O3 C20 137.7(5) . .
O1 Tb1 O3 C20 -126.2(6) . .
N2 Tb1 O3 C20 -153.7(6) . .
N1 Tb1 O3 C20 139.9(6) . .
O4 Tb1 O3 C20 -1.7(5) . .
C24 Tb1 O3 C20 -173.4(7) . .
Tb1 Tb1 O3 C20 -3.9(5) 2_766 .
O5 Tb1 O4 C20 -102.6(5) . .
O4 Tb1 O4 C20 177.8(6) 2_766 .
O6 Tb1 O4 C20 98.0(5) . .
O3 Tb1 O4 C20 1.6(5) . .
O2 Tb1 O4 C20 -130.4(5) . .
O1 Tb1 O4 C20 130.4(5) . .
N2 Tb1 O4 C20 33.0(5) . .
N1 Tb1 O4 C20 -38.0(5) . .
C24 Tb1 O4 C20 173.5(6) . .
Tb1 Tb1 O4 C20 177.8(6) 2_766 .
O5 Tb1 O4 Tb1 79.7(2) . 2_766
O4 Tb1 O4 Tb1 0.0 2_766 2_766
O6 Tb1 O4 Tb1 -79.8(2) . 2_766
O3 Tb1 O4 Tb1 -176.1(4) . 2_766
O2 Tb1 O4 Tb1 51.8(4) . 2_766
O1 Tb1 O4 Tb1 -47.4(4) . 2_766
N2 Tb1 O4 Tb1 -144.7(2) . 2_766
N1 Tb1 O4 Tb1 144.2(2) . 2_766
C24 Tb1 O4 Tb1 -4.3(7) . 2_766
C20 Tb1 O4 Tb1 -177.8(6) . 2_766
O4 Tb1 O5 C22 30.9(9) 2_766 .
O6 Tb1 O5 C22 -21.4(10) . .
O3 Tb1 O5 C22 -97.5(9) . .
O2 Tb1 O5 C22 116.7(9) . .
O1 Tb1 O5 C22 90.7(9) . .
N2 Tb1 O5 C22 -162.4(8) . .
N1 Tb1 O5 C22 -169.6(9) . .
O4 Tb1 O5 C22 -49.4(9) . .
C24 Tb1 O5 C22 104.2(9) . .
C20 Tb1 O5 C22 -75.1(9) . .
Tb1 Tb1 O5 C22 -12.0(8) 2_766 .
O5 Tb1 O6 C22 20.8(10) . 2_766
O4 Tb1 O6 C22 -31.5(8) 2_766 2_766
O3 Tb1 O6 C22 99.4(9) . 2_766
O2 Tb1 O6 C22 -102.0(9) . 2_766
O1 Tb1 O6 C22 -110.6(9) . 2_766
N2 Tb1 O6 C22 175.8(9) . 2_766
N1 Tb1 O6 C22 149.7(8) . 2_766
O4 Tb1 O6 C22 49.0(8) . 2_766
C24 Tb1 O6 C22 -105.6(9) . 2_766
C20 Tb1 O6 C22 75.5(9) . 2_766
Tb1 Tb1 O6 C22 11.4(8) 2_766 2_766
O5 Tb1 N1 C1 -5.5(7) . .
O4 Tb1 N1 C1 30.9(9) 2_766 .
O6 Tb1 N1 C1 -151.1(6) . .
O3 Tb1 N1 C1 -98.1(7) . .
O2 Tb1 N1 C1 80.6(7) . .
O1 Tb1 N1 C1 120.5(7) . .
N2 Tb1 N1 C1 179.9(8) . .
O4 Tb1 N1 C1 -67.2(7) . .
C24 Tb1 N1 C1 99.8(7) . .
C20 Tb1 N1 C1 -82.7(7) . .
Tb1 Tb1 N1 C1 -37.3(8) 2_766 .
O5 Tb1 N1 C12 176.9(6) . .
O4 Tb1 N1 C12 -146.7(5) 2_766 .
O6 Tb1 N1 C12 31.3(7) . .
O3 Tb1 N1 C12 84.3(6) . .
O2 Tb1 N1 C12 -97.0(6) . .
O1 Tb1 N1 C12 -57.1(6) . .
N2 Tb1 N1 C12 2.3(6) . .
O4 Tb1 N1 C12 115.2(6) . .
C24 Tb1 N1 C12 -77.8(6) . .
C20 Tb1 N1 C12 99.7(6) . .
Tb1 Tb1 N1 C12 145.1(5) 2_766 .
O5 Tb1 N2 C10 172.5(6) . .
O4 Tb1 N2 C10 -29.6(8) 2_766 .
O6 Tb1 N2 C10 19.2(7) . .
O3 Tb1 N2 C10 103.1(7) . .
O2 Tb1 N2 C10 -109.6(7) . .
O1 Tb1 N2 C10 -59.9(7) . .
N1 Tb1 N2 C10 -179.6(7) . .
O4 Tb1 N2 C10 78.7(7) . .
C24 Tb1 N2 C10 -85.1(7) . .
C20 Tb1 N2 C10 92.5(7) . .
Tb1 Tb1 N2 C10 44.3(8) 2_766 .
O5 Tb1 N2 C11 -9.3(8) . .
O4 Tb1 N2 C11 148.6(6) 2_766 .
O6 Tb1 N2 C11 -162.7(6) . .
O3 Tb1 N2 C11 -78.7(6) . .
O2 Tb1 N2 C11 68.6(6) . .
O1 Tb1 N2 C11 118.3(6) . .
N1 Tb1 N2 C11 -1.4(6) . .
O4 Tb1 N2 C11 -103.1(6) . .
C24 Tb1 N2 C11 93.1(6) . .
C20 Tb1 N2 C11 -89.3(6) . .
Tb1 Tb1 N2 C11 -137.5(5) 2_766 .
C12 N1 C1 C2 -1.0(14) . .
Tb1 N1 C1 C2 -178.6(7) . .
N1 C1 C2 C3 1.8(15) . .
C1 C2 C3 C4 -1.3(14) . .
C2 C3 C4 C5 -178.0(9) . .
C2 C3 C4 C12 0.1(13) . .
C13 N3 C5 C6 0.1(9) . .
C13 N3 C5 C4 179.7(9) . .
C3 C4 C5 C6 177.3(9) . .
C12 C4 C5 C6 -0.9(13) . .
C3 C4 C5 N3 -2.3(16) . .
C12 C4 C5 N3 179.6(8) . .
N3 C5 C6 N4 -0.6(10) . .
C4 C5 C6 N4 179.7(8) . .
N3 C5 C6 C7 -178.8(8) . .
C4 C5 C6 C7 1.5(14) . .
C13 N4 C6 C5 0.8(10) . .
C13 N4 C6 C7 178.9(9) . .
C5 C6 C7 C8 176.5(9) . .
N4 C6 C7 C8 -1.4(15) . .
C5 C6 C7 C11 -0.8(13) . .
N4 C6 C7 C11 -178.7(8) . .
C11 C7 C8 C9 -2.0(14) . .
C6 C7 C8 C9 -179.2(9) . .
C7 C8 C9 C10 1.3(15) . .
C11 N2 C10 C9 0.5(14) . .
Tb1 N2 C10 C9 178.7(7) . .
C8 C9 C10 N2 -0.6(16) . .
C10 N2 C11 C7 -1.2(12) . .
Tb1 N2 C11 C7 -179.4(6) . .
C10 N2 C11 C12 178.8(8) . .
Tb1 N2 C11 C12 0.5(10) . .
C8 C7 C11 N2 1.9(13) . .
C6 C7 C11 N2 179.4(8) . .
C8 C7 C11 C12 -178.0(8) . .
C6 C7 C11 C12 -0.5(13) . .
C1 N1 C12 C11 179.2(8) . .
Tb1 N1 C12 C11 -3.1(10) . .
C1 N1 C12 C4 -0.2(12) . .
Tb1 N1 C12 C4 177.5(6) . .
N2 C11 C12 N1 1.7(12) . .
C7 C11 C12 N1 -178.3(8) . .
N2 C11 C12 C4 -178.8(7) . .
C7 C11 C12 C4 1.1(13) . .
C3 C4 C12 N1 0.7(12) . .
C5 C4 C12 N1 179.0(8) . .
C3 C4 C12 C11 -178.8(8) . .
C5 C4 C12 C11 -0.4(12) . .
C6 N4 C13 N3 -0.8(10) . .
C6 N4 C13 C14 177.5(8) . .
C5 N3 C13 N4 0.4(10) . .
C5 N3 C13 C14 -177.8(8) . .
N4 C13 C14 C15 176.9(9) . .
N3 C13 C14 C15 -5.1(14) . .
N4 C13 C14 C19 -2.1(14) . .
N3 C13 C14 C19 176.0(9) . .
C19 C14 C15 C16 -1.9(15) . .
C13 C14 C15 C16 179.1(9) . .
C14 C15 C16 C17 2.9(17) . .
C15 C16 C17 C18 -3.1(17) . .
C16 C17 C18 C19 2.5(15) . .
C17 C18 C19 C14 -1.6(15) . .
C15 C14 C19 C18 1.3(15) . .
C13 C14 C19 C18 -179.7(8) . .
Tb1 O2 C24 O1 -4.4(9) . .
Tb1 O2 C24 C25 174.7(7) . .
Tb1 O1 C24 O2 4.4(8) . .
Tb1 O1 C24 C25 -174.8(7) . .
O5 Tb1 C24 O2 29.2(5) . .
O4 Tb1 C24 O2 101.0(5) 2_766 .
O6 Tb1 C24 O2 173.5(5) . .
O3 Tb1 C24 O2 -89.6(8) . .
O1 Tb1 C24 O2 -175.5(9) . .
N2 Tb1 C24 O2 -108.8(5) . .
N1 Tb1 C24 O2 -45.7(5) . .
O4 Tb1 C24 O2 105.3(6) . .
C20 Tb1 C24 O2 -164(5) . .
Tb1 Tb1 C24 O2 102.5(5) 2_766 .
O5 Tb1 C24 O1 -155.2(5) . .
O4 Tb1 C24 O1 -83.4(5) 2_766 .
O6 Tb1 C24 O1 -10.9(5) . .
O3 Tb1 C24 O1 85.9(7) . .
O2 Tb1 C24 O1 175.5(9) . .
N2 Tb1 C24 O1 66.7(5) . .
N1 Tb1 C24 O1 129.8(5) . .
O4 Tb1 C24 O1 -79.1(8) . .
C20 Tb1 C24 O1 12(5) . .
Tb1 Tb1 C24 O1 -82.0(5) 2_766 .
O5 Tb1 C24 C25 -63(9) . .
O4 Tb1 C24 C25 9(9) 2_766 .
O6 Tb1 C24 C25 81(9) . .
O3 Tb1 C24 C25 178(9) . .
O2 Tb1 C24 C25 -92(9) . .
O1 Tb1 C24 C25 92(9) . .
N2 Tb1 C24 C25 159(9) . .
N1 Tb1 C24 C25 -138(9) . .
O4 Tb1 C24 C25 13(10) . .
C20 Tb1 C24 C25 104(10) . .
Tb1 Tb1 C24 C25 10(9) 2_766 .
Tb1 O3 C20 O4 3.2(9) . .
Tb1 O3 C20 C21 -176.7(7) . .
Tb1 O4 C20 O3 166(2) 2_766 .
Tb1 O4 C20 O3 -2.9(8) . .
Tb1 O4 C20 C21 -14(3) 2_766 .
Tb1 O4 C20 C21 177.0(8) . .
Tb1 O4 C20 Tb1 169(3) 2_766 .
O5 Tb1 C20 O3 -112.7(6) . .
O4 Tb1 C20 O3 174.8(6) 2_766 .
O6 Tb1 C20 O3 103.2(6) . .
O2 Tb1 C20 O3 -81.8(8) . .
O1 Tb1 C20 O3 90.9(7) . .
N2 Tb1 C20 O3 25.6(6) . .
N1 Tb1 C20 O3 -37.8(6) . .
O4 Tb1 C20 O3 177.0(9) . .
C24 Tb1 C20 O3 80(5) . .
Tb1 Tb1 C20 O3 175.5(6) 2_766 .
O5 Tb1 C20 O4 70.4(5) . .
O4 Tb1 C20 O4 -2.2(6) 2_766 .
O6 Tb1 C20 O4 -73.8(5) . .
O3 Tb1 C20 O4 -177.0(9) . .
O2 Tb1 C20 O4 101.2(7) . .
O1 Tb1 C20 O4 -86.1(7) . .
N2 Tb1 C20 O4 -151.4(5) . .
N1 Tb1 C20 O4 145.2(5) . .
C24 Tb1 C20 O4 -97(5) . .
Tb1 Tb1 C20 O4 -1.5(4) 2_766 .
O5 Tb1 C20 C21 -86(6) . .
O4 Tb1 C20 C21 -159(6) 2_766 .
O6 Tb1 C20 C21 130(6) . .
O3 Tb1 C20 C21 26(6) . .
O2 Tb1 C20 C21 -55(6) . .
O1 Tb1 C20 C21 117(6) . .
N2 Tb1 C20 C21 52(6) . .
N1 Tb1 C20 C21 -11(6) . .
O4 Tb1 C20 C21 -157(6) . .
C24 Tb1 C20 C21 107(7) . .
Tb1 Tb1 C20 C21 -158(6) 2_766 .
Tb1 O5 C22 O6 9.6(15) . 2_766
Tb1 O5 C22 C23 -172.5(6) . .
